data_1576961
loop_
_publ_author_name
'Phan, Son N. T.'
'Dang, Vinh Q.'
'Teets, Thomas S.'

_publ_section_title
;
 On-complex three-component cascade reactions involving phosphorescent
 cyclometalated Ir(iii) chloro-isocyanide complexes, nitriles, and
 propylamine.
;
_journal_issue 19
_journal_name_full 'Chemical science'
_journal_page_first 9591
_journal_page_last 9599
_journal_paper_doi 10.1039/d6sc00822d
_journal_volume 17
_journal_year 2026
_chemical_formula_moiety 'C32 H32 Ir N7, C H2 Cl2, Cl'
_chemical_formula_sum 'C33 H34 Cl3 Ir N7'
_chemical_formula_weight 827.22
_space_group_crystal_system orthorhombic
_space_group_IT_number 52
_space_group_name_Hall '-P 2a 2bc'
_space_group_name_H-M_alt 'P n n a'
_atom_sites_solution_hydrogens geom
_audit_creation_date 2025-09-03
_audit_creation_method
; 
Olex2 1.5 
(compiled 2025.07.13 svn.rb7424aed for OlexSys, GUI svn.r7314) 
;
_audit_update_record
;
2025-12-23 deposited with the CCDC.	2026-03-19 downloaded from the CCDC.
;
_cell_angle_alpha 90
_cell_angle_beta 90
_cell_angle_gamma 90
_cell_formula_units_Z 8
_cell_length_a 18.1935(12)
_cell_length_b 30.004(2)
_cell_length_c 12.5245(8)
_cell_measurement_reflns_used 6357
_cell_measurement_temperature 150(2)
_cell_measurement_theta_max 25.65
_cell_measurement_theta_min 2.24
_cell_volume 6836.8(8)
_computing_cell_refinement 'Bruker SAINT'
_computing_data_collection 'Bruker APEX2'
_computing_data_reduction 'Bruker SAINT'
_computing_molecular_graphics 'Olex2 1.5 (Dolomanov et al., 2009)'
_computing_publication_material 'Olex2 1.5 (Dolomanov et al., 2009)'
_computing_structure_refinement 'SHELXL 2019/3 (Sheldrick, 2015)'
_computing_structure_solution 'SHELXT 2018/2 (Sheldrick, 2018)'
_diffrn_ambient_temperature 150.00
_diffrn_measured_fraction_theta_full 1.000
_diffrn_measured_fraction_theta_max 0.997
_diffrn_measurement_device_type 'Bruker APEX-II CCD'
_diffrn_measurement_method '\f and \w scans'
_diffrn_radiation_type MoK\a
_diffrn_radiation_wavelength 0.71073
_diffrn_reflns_av_R_equivalents 0.0830
_diffrn_reflns_av_unetI/netI 0.0554
_diffrn_reflns_Laue_measured_fraction_full 1.000
_diffrn_reflns_Laue_measured_fraction_max 0.997
_diffrn_reflns_limit_h_max 23
_diffrn_reflns_limit_h_min -23
_diffrn_reflns_limit_k_max 38
_diffrn_reflns_limit_k_min -35
_diffrn_reflns_limit_l_max 16
_diffrn_reflns_limit_l_min -15
_diffrn_reflns_number 47306
_diffrn_reflns_point_group_measured_fraction_full 1.000
_diffrn_reflns_point_group_measured_fraction_max 0.997
_diffrn_reflns_theta_full 25.242
_diffrn_reflns_theta_max 27.545
_diffrn_reflns_theta_min 1.762
_diffrn_source_current 30.0
_diffrn_source_power 1.5
_diffrn_source_voltage 50.0
_diffrn_standards_number 0
_exptl_absorpt_coefficient_mu 4.174
_exptl_absorpt_correction_T_max 0.7456
_exptl_absorpt_correction_T_min 0.5496
_exptl_absorpt_correction_type multi-scan
_exptl_absorpt_process_details
; 
SADABS-2016/2 (Bruker,2016/2) was used for absorption correction. 
wR2(int) was 0.0670 before and 0.0399 after correction. 
The Ratio of minimum to maximum transmission is 0.7371. 
The \l/2 correction factor is Not present. 
;
_exptl_crystal_colour colourless
_exptl_crystal_colour_primary colourless
_exptl_crystal_density_diffrn 1.607
_exptl_crystal_description block
_exptl_crystal_F_000 3272
_exptl_crystal_size_max 0.32
_exptl_crystal_size_mid 0.11
_exptl_crystal_size_min 0.08
_refine_diff_density_max 3.145
_refine_diff_density_min -1.356
_refine_diff_density_rms 0.157
_refine_ls_extinction_method none
_refine_ls_goodness_of_fit_ref 1.044
_refine_ls_hydrogen_treatment constr
_refine_ls_matrix_type full
_refine_ls_number_parameters 422
_refine_ls_number_reflns 7882
_refine_ls_number_restraints 408
_refine_ls_restrained_S_all 1.021
_refine_ls_R_factor_all 0.0929
_refine_ls_R_factor_gt 0.0446
_refine_ls_shift/su_max 0.000
_refine_ls_shift/su_mean 0.000
_refine_ls_structure_factor_coef Fsqd
_refine_ls_weighting_details 'w=1/[\s^2^(Fo^2^)+(0.0442P)^2^+41.0075P] where P=(Fo^2^+2Fc^2^)/3'
_refine_ls_weighting_scheme calc
_refine_ls_wR_factor_gt 0.0986
_refine_ls_wR_factor_ref 0.1214
_reflns_Friedel_coverage 0.000
_reflns_number_gt 5022
_reflns_number_total 7882
_reflns_threshold_expression 'I > 2\s(I)'
_cod_data_source_file d6sc00822d2.cif
_cod_data_source_block ppz-dmp-Me
_cod_depositor_comments 'Adding full bibliography for 1576959--1576965.cif.'
_cod_original_cell_volume 6836.9(8)
_cod_original_sg_symbol_H-M Pnna
_cod_database_code 1576961
_shelx_shelxl_version_number 2019/3
_shelx_space_group_comment
; 
The symmetry employed for this shelxl refinement is uniquely defined 
by the following loop, which should always be used as a source of 
symmetry information in preference to the above space-group names. 
They are only intended as comments. 
;
_shelx_estimated_absorpt_t_max 0.731
_shelx_estimated_absorpt_t_min 0.349
_olex2_refinement_description
; 
1. Fixed Uiso 
 At 1.2 times of: 
  All C(H) groups, All C(H,H) groups, All N(H) groups 
 At 1.5 times of: 
  All C(H,H,H) groups 
2. Rigid bond restraints 
 All non-hydrogen atoms 
 with sigma for 1-2 distances of 0.01 and sigma for 1-3 distances of 0.01 
3. Uiso/Uaniso restraints and constraints 
All non-hydrogen atoms have similar U: within 2A with sigma of 0.04 and sigma 
for terminal atoms of 0.08 within 2A 
4. Others 
 Sof(H11A)=Sof(C12A)=Sof(H12A)=Sof(C13A)=Sof(H13D)=Sof(H13E)=Sof(H13F)=1-FVAR(1) 
 Sof(H11)=Sof(C12)=Sof(H12)=Sof(C13)=Sof(H13A)=Sof(H13B)=Sof(H13C)=FVAR(1) 
5.a Secondary CH2 refined with riding coordinates: 
 C1S(H1SA,H1SB) 
5.b Aromatic/amide H refined with riding coordinates: 
 N1(H1), C5(H5), C14(H14), C15(H15), C11(H11), C11(H11A), C12(H12), C12A(H12A), 
  C32(H32), C33(H33), C34(H34), C35(H35), C37(H37), C38(H38), C39(H39), 
 C42(H42), C43(H43), C44(H44), C45(H45), C47(H47), C48(H48), C49(H49) 
5.c Idealised Me refined as rotating group: 
 C17(H17A,H17B,H17C), C18(H18A,H18B,H18C), C31(H31A,H31B,H31C), C13(H13A,H13B, 
 H13C), C13A(H13D,H13E,H13F) 
;
_olex2_submission_special_instructions 'No special instructions were received'

loop_
_space_group_symop_operation_xyz
'x, y, z'
'-x+1/2, -y, z'
'-x+1/2, y+1/2, -z+1/2'
'x, -y+1/2, -z+1/2'
'-x, -y, -z'
'x-1/2, y, -z'
'x-1/2, -y-1/2, z-1/2'
'-x, y-1/2, z-1/2'

loop_
_atom_site_label
_atom_site_type_symbol
_atom_site_fract_x
_atom_site_fract_y
_atom_site_fract_z
_atom_site_U_iso_or_equiv
_atom_site_adp_type
_atom_site_occupancy
_atom_site_site_symmetry_order
_atom_site_calc_flag
_atom_site_refinement_flags_posn
_atom_site_refinement_flags_adp
_atom_site_refinement_flags_occupancy
_atom_site_disorder_assembly
_atom_site_disorder_group
Ir1 Ir 0.53245(2) 0.34589(2) 0.48428(2) 0.02859(9) Uani 1 1 d . U . . .
N1 N 0.6327(4) 0.4258(2) 0.4124(5) 0.0437(17) Uani 1 1 d . U . . .
H1 H 0.662612 0.435992 0.362841 0.052 Uiso 1 1 calc R U . . .
N2 N 0.6061(3) 0.37371(18) 0.2884(5) 0.0310(13) Uani 1 1 d . U . . .
N3 N 0.5324(3) 0.31559(18) 0.3338(4) 0.0283(11) Uani 1 1 d . U . . .
N4 N 0.4361(3) 0.37658(18) 0.4579(5) 0.0308(12) Uani 1 1 d . U . . .
N5 N 0.4078(3) 0.40046(19) 0.5418(5) 0.0333(13) Uani 1 1 d . U . . .
N6 N 0.6204(3) 0.31024(19) 0.5347(5) 0.0324(13) Uani 1 1 d . U . . .
N7 N 0.6040(3) 0.26999(18) 0.5805(5) 0.0327(13) Uani 1 1 d . U . . .
C1 C 0.6513(5) 0.3958(2) 0.2094(7) 0.0419(18) Uani 1 1 d . U . . .
C4 C 0.7245(5) 0.3808(3) 0.1986(8) 0.057(2) Uani 1 1 d . U . . .
C5 C 0.7671(6) 0.4011(4) 0.1219(10) 0.082(3) Uani 1 1 d . U . . .
H5 H 0.816540 0.391694 0.112345 0.098 Uiso 1 1 calc R U . . .
C14 C 0.7401(8) 0.4344(4) 0.0596(10) 0.088(4) Uani 1 1 d . U . . .
H14 H 0.770837 0.447261 0.006759 0.106 Uiso 1 1 calc R U . . .
C15 C 0.6672(7) 0.4503(3) 0.0714(8) 0.076(3) Uani 1 1 d . U . . .
H15 H 0.649235 0.473855 0.027867 0.091 Uiso 1 1 calc R U . . .
C16 C 0.6220(5) 0.4303(3) 0.1493(7) 0.049(2) Uani 1 1 d . U . . .
C17 C 0.7552(5) 0.3446(4) 0.2650(10) 0.076(3) Uani 1 1 d . U . . .
H17A H 0.740543 0.349009 0.339524 0.114 Uiso 1 1 calc R U . . .
H17B H 0.808951 0.344876 0.259811 0.114 Uiso 1 1 calc R U . . .
H17C H 0.736489 0.315836 0.239642 0.114 Uiso 1 1 calc R U . . .
C18 C 0.5459(6) 0.4473(3) 0.1668(8) 0.061(2) Uani 1 1 d . U . . .
H18A H 0.513871 0.422533 0.187915 0.091 Uiso 1 1 calc R U . . .
H18B H 0.527410 0.460575 0.100539 0.091 Uiso 1 1 calc R U . . .
H18C H 0.546374 0.469840 0.223321 0.091 Uiso 1 1 calc R U . . .
C31 C 0.5711(5) 0.3191(2) 0.1465(6) 0.0410(19) Uani 1 1 d . U . . .
H31A H 0.557628 0.343596 0.098509 0.062 Uiso 1 1 calc R U . . .
H31B H 0.536599 0.294353 0.136936 0.062 Uiso 1 1 calc R U . . .
H31C H 0.621027 0.309035 0.129976 0.062 Uiso 1 1 calc R U . . .
C3 C 0.5680(4) 0.3350(2) 0.2596(6) 0.0289(14) Uani 1 1 d . U . . .
C2 C 0.5962(4) 0.3893(2) 0.3915(6) 0.0308(14) Uani 1 1 d . U . . .
C11 C 0.6276(7) 0.4505(3) 0.5106(8) 0.067(3) Uani 1 1 d . U . . .
H11 H 0.660353 0.445402 0.568423 0.081 Uiso 0.609(13) 1 calc R U P A 1
H11A H 0.583966 0.467865 0.511859 0.081 Uiso 0.391(13) 1 calc R U P A 2
C12 C 0.5771(9) 0.4793(5) 0.5156(13) 0.058(4) Uani 0.609(13) 1 d . U P A 1
H12 H 0.546096 0.486013 0.456729 0.070 Uiso 0.609(13) 1 calc R U P A 1
C13 C 0.5698(11) 0.5021(5) 0.6207(14) 0.077(7) Uani 0.609(13) 1 d . U P A 1
H13A H 0.537604 0.528066 0.613130 0.116 Uiso 0.609(13) 1 calc R U P A 1
H13B H 0.618339 0.511705 0.645321 0.116 Uiso 0.609(13) 1 calc R U P A 1
H13C H 0.548514 0.481352 0.672725 0.116 Uiso 0.609(13) 1 calc R U P A 1
C12A C 0.6643(12) 0.4560(7) 0.5967(19) 0.049(6) Uani 0.391(13) 1 d . U P A 2
H12A H 0.709794 0.440623 0.601169 0.059 Uiso 0.391(13) 1 calc R U P A 2
C13A C 0.6429(16) 0.4853(8) 0.696(2) 0.064(8) Uani 0.391(13) 1 d . U P A 2
H13D H 0.628209 0.515027 0.671537 0.096 Uiso 0.391(13) 1 calc R U P A 2
H13E H 0.685169 0.487760 0.743741 0.096 Uiso 0.391(13) 1 calc R U P A 2
H13F H 0.601813 0.471255 0.733669 0.096 Uiso 0.391(13) 1 calc R U P A 2
C6 C 0.5186(4) 0.3776(2) 0.6268(6) 0.0309(14) Uani 1 1 d . U . . .
C32 C 0.5615(5) 0.3774(2) 0.7194(6) 0.0377(17) Uani 1 1 d . U . . .
H32 H 0.607237 0.362070 0.719475 0.045 Uiso 1 1 calc R U . . .
C33 C 0.5384(5) 0.3991(2) 0.8113(6) 0.0428(18) Uani 1 1 d . U . . .
H33 H 0.568265 0.398012 0.873482 0.051 Uiso 1 1 calc R U . . .
C34 C 0.4729(5) 0.4223(2) 0.8141(6) 0.0454(19) Uani 1 1 d . U . . .
H34 H 0.458360 0.437148 0.877703 0.055 Uiso 1 1 calc R U . . .
C35 C 0.4286(5) 0.4241(2) 0.7254(6) 0.0383(17) Uani 1 1 d . U . . .
H35 H 0.383620 0.440226 0.725969 0.046 Uiso 1 1 calc R U . . .
C36 C 0.4520(4) 0.4014(2) 0.6345(6) 0.0326(15) Uani 1 1 d . U . . .
C37 C 0.3403(4) 0.4161(2) 0.5162(7) 0.0384(16) Uani 1 1 d . U . . .
H37 H 0.309726 0.433975 0.560266 0.046 Uiso 1 1 calc R U . . .
C38 C 0.3240(5) 0.4016(2) 0.4153(7) 0.0434(19) Uani 1 1 d . U . . .
H38 H 0.280330 0.407314 0.376139 0.052 Uiso 1 1 calc R U . . .
C39 C 0.3841(4) 0.3768(2) 0.3817(6) 0.0369(16) Uani 1 1 d . U . . .
H39 H 0.387851 0.362130 0.314666 0.044 Uiso 1 1 calc R U . . .
C41 C 0.4807(4) 0.2920(2) 0.5526(6) 0.0294(14) Uani 1 1 d . U . . .
C42 C 0.4054(4) 0.2824(2) 0.5624(6) 0.0341(16) Uani 1 1 d . U . . .
H42 H 0.370238 0.303649 0.538614 0.041 Uiso 1 1 calc R U . . .
C43 C 0.3816(5) 0.2424(3) 0.6063(6) 0.0404(18) Uani 1 1 d . U . . .
H43 H 0.330484 0.236633 0.612892 0.049 Uiso 1 1 calc R U . . .
C44 C 0.4323(5) 0.2105(3) 0.6407(7) 0.045(2) Uani 1 1 d . U . . .
H44 H 0.415575 0.183153 0.669982 0.054 Uiso 1 1 calc R U . . .
C45 C 0.5066(5) 0.2189(2) 0.6320(6) 0.0391(18) Uani 1 1 d . U . . .
H45 H 0.541951 0.197617 0.654858 0.047 Uiso 1 1 calc R U . . .
C46 C 0.5276(4) 0.2591(2) 0.5892(5) 0.0320(14) Uani 1 1 d . U . . .
C47 C 0.6660(4) 0.2505(3) 0.6156(7) 0.0419(18) Uani 1 1 d . U . . .
H47 H 0.669077 0.222353 0.650096 0.050 Uiso 1 1 calc R U . . .
C48 C 0.7244(5) 0.2783(3) 0.5929(7) 0.049(2) Uani 1 1 d . U . . .
H48 H 0.774899 0.273398 0.608395 0.059 Uiso 1 1 calc R U . . .
C49 C 0.6934(4) 0.3150(3) 0.5426(6) 0.0406(18) Uani 1 1 d . U . . .
H49 H 0.720245 0.340020 0.517376 0.049 Uiso 1 1 calc R U . . .
Cl1S Cl 0.39572(14) 0.12639(10) 0.4147(2) 0.0664(7) Uani 1 1 d . U . . .
Cl2S Cl 0.24789(14) 0.14166(8) 0.3339(2) 0.0587(6) Uani 1 1 d . U . . .
C1S C 0.3242(5) 0.1649(3) 0.4022(8) 0.053(2) Uani 1 1 d . U . . .
H1SA H 0.341979 0.191371 0.362734 0.064 Uiso 1 1 calc R U . . .
H1SB H 0.308465 0.174783 0.474102 0.064 Uiso 1 1 calc R U . . .
Cl2 Cl 0.750000 0.500000 0.3304(2) 0.0384(6) Uani 1 2 d S T P . .
Cl1 Cl 0.40409(14) 0.250000 0.250000 0.0348(6) Uani 1 2 d S T P . .

loop_
_atom_site_aniso_label
_atom_site_aniso_U_11
_atom_site_aniso_U_22
_atom_site_aniso_U_33
_atom_site_aniso_U_23
_atom_site_aniso_U_13
_atom_site_aniso_U_12
Ir1 0.03413(15) 0.01904(12) 0.03261(15) 0.00345(11) -0.00381(13) -0.00710(12)
N1 0.057(4) 0.036(3) 0.038(4) 0.003(3) 0.002(3) -0.025(3)
N2 0.024(3) 0.025(3) 0.044(3) -0.002(2) 0.007(3) -0.003(2)
N3 0.030(3) 0.022(3) 0.033(3) 0.005(2) -0.001(3) -0.004(2)
N4 0.041(3) 0.021(3) 0.031(3) 0.003(2) 0.001(2) -0.004(2)
N5 0.036(3) 0.026(3) 0.038(3) 0.001(2) -0.002(3) -0.008(3)
N6 0.039(3) 0.026(3) 0.032(3) 0.000(2) -0.007(3) -0.006(2)
N7 0.041(3) 0.021(3) 0.036(4) 0.003(2) -0.004(3) 0.001(2)
C1 0.044(4) 0.029(4) 0.052(5) -0.009(3) 0.020(4) -0.012(3)
C4 0.040(4) 0.061(5) 0.069(6) -0.030(4) 0.023(4) -0.020(4)
C5 0.070(6) 0.085(7) 0.090(8) -0.050(5) 0.048(6) -0.035(5)
C14 0.120(8) 0.076(7) 0.069(7) -0.041(5) 0.067(7) -0.052(6)
C15 0.134(8) 0.041(5) 0.053(6) -0.007(4) 0.040(6) -0.033(5)
C16 0.076(5) 0.027(4) 0.044(5) -0.006(3) 0.018(4) -0.015(4)
C17 0.029(5) 0.084(7) 0.115(9) -0.030(6) 0.005(5) 0.014(5)
C18 0.088(6) 0.034(4) 0.061(6) 0.011(4) 0.000(5) 0.006(5)
C31 0.046(5) 0.027(4) 0.050(4) -0.007(3) 0.009(4) -0.005(3)
C3 0.024(3) 0.022(3) 0.041(4) 0.000(3) 0.001(3) 0.004(3)
C2 0.028(3) 0.023(3) 0.041(4) 0.004(3) -0.002(3) -0.006(3)
C11 0.113(8) 0.045(5) 0.043(5) -0.009(4) 0.013(5) -0.045(5)
C12 0.074(10) 0.046(7) 0.054(9) -0.014(6) 0.023(8) -0.032(6)
C13 0.112(15) 0.043(9) 0.076(11) -0.020(8) 0.051(11) -0.031(9)
C12A 0.045(12) 0.049(12) 0.053(10) -0.015(10) 0.003(8) 0.012(10)
C13A 0.09(2) 0.048(13) 0.050(12) -0.018(10) 0.015(13) -0.027(13)
C6 0.043(4) 0.014(3) 0.036(3) 0.007(2) -0.006(3) -0.010(3)
C32 0.054(5) 0.024(4) 0.035(4) 0.010(3) -0.011(3) -0.010(3)
C33 0.066(5) 0.027(4) 0.036(4) 0.004(3) -0.014(4) -0.013(4)
C34 0.074(6) 0.028(4) 0.034(4) 0.001(3) 0.005(4) -0.004(4)
C35 0.053(5) 0.025(4) 0.037(4) 0.002(3) 0.005(3) -0.008(3)
C36 0.041(4) 0.022(3) 0.035(4) 0.004(3) 0.000(3) -0.012(3)
C37 0.038(4) 0.028(3) 0.050(4) 0.004(3) 0.000(3) -0.004(3)
C38 0.045(4) 0.030(4) 0.055(5) 0.006(4) -0.013(4) 0.001(3)
C39 0.043(4) 0.029(4) 0.038(4) 0.005(3) -0.007(3) -0.008(3)
C41 0.039(4) 0.022(3) 0.027(3) 0.000(2) 0.001(3) -0.008(3)
C42 0.041(4) 0.029(3) 0.032(4) -0.001(3) -0.003(3) -0.010(3)
C43 0.045(4) 0.039(4) 0.037(5) 0.001(3) 0.009(4) -0.018(3)
C44 0.067(5) 0.026(4) 0.042(5) 0.005(3) 0.011(4) -0.011(4)
C45 0.058(4) 0.025(4) 0.035(4) 0.005(3) 0.002(4) 0.002(3)
C46 0.042(3) 0.028(3) 0.026(4) 0.001(3) -0.004(3) -0.005(3)
C47 0.044(4) 0.033(4) 0.049(5) 0.002(3) -0.005(4) 0.010(3)
C48 0.039(4) 0.059(5) 0.050(5) -0.004(4) -0.007(4) 0.006(4)
C49 0.031(3) 0.045(4) 0.046(5) 0.006(4) -0.006(3) -0.008(3)
Cl1S 0.0529(14) 0.0895(19) 0.0569(15) 0.0194(13) 0.0081(12) 0.0113(14)
Cl2S 0.0612(14) 0.0572(14) 0.0576(15) -0.0033(11) -0.0069(12) 0.0117(12)
C1S 0.056(5) 0.046(5) 0.058(6) 0.002(4) 0.004(4) 0.005(4)
Cl2 0.0301(13) 0.0226(12) 0.0626(19) 0.000 0.000 -0.0016(10)
Cl1 0.0309(13) 0.0297(12) 0.0437(15) -0.0042(11) 0.000 0.000

loop_
_atom_type_symbol
_atom_type_description
_atom_type_scat_dispersion_real
_atom_type_scat_dispersion_imag
_atom_type_scat_source
C C 0.0033 0.0016 'International Tables Vol C Tables 4.2.6.8 and 6.1.1.4'
H H 0.0000 0.0000 'International Tables Vol C Tables 4.2.6.8 and 6.1.1.4'
Cl Cl 0.1484 0.1585 'International Tables Vol C Tables 4.2.6.8 and 6.1.1.4'
Ir Ir -1.4442 7.9887 'International Tables Vol C Tables 4.2.6.8 and 6.1.1.4'
N N 0.0061 0.0033 'International Tables Vol C Tables 4.2.6.8 and 6.1.1.4'

loop_
_geom_angle_atom_site_label_1
_geom_angle_atom_site_label_2
_geom_angle_atom_site_label_3
_geom_angle
_geom_angle_site_symmetry_1
_geom_angle_site_symmetry_3
_geom_angle_publ_flag
N3 Ir1 C2 76.7(2) . . ?
N4 Ir1 N3 92.9(2) . . ?
N4 Ir1 N6 169.5(2) . . ?
N4 Ir1 C2 96.2(2) . . ?
N4 Ir1 C6 79.8(3) . . ?
N4 Ir1 C41 91.7(3) . . ?
N6 Ir1 N3 92.9(2) . . ?
N6 Ir1 C2 93.6(3) . . ?
N6 Ir1 C6 94.1(3) . . ?
N6 Ir1 C41 79.4(3) . . ?
C6 Ir1 N3 172.5(3) . . ?
C6 Ir1 C2 105.3(3) . . ?
C6 Ir1 C41 86.9(3) . . ?
C41 Ir1 N3 91.9(2) . . ?
C41 Ir1 C2 166.5(3) . . ?
C2 N1 H1 117.6 . . ?
C2 N1 C11 124.7(7) . . ?
C11 N1 H1 117.6 . . ?
C3 N2 C1 119.0(6) . . ?
C2 N2 C1 123.9(6) . . ?
C2 N2 C3 117.1(6) . . ?
C3 N3 Ir1 117.3(5) . . ?
N5 N4 Ir1 116.2(4) . . ?
C39 N4 Ir1 137.2(5) . . ?
C39 N4 N5 106.0(6) . . ?
N4 N5 C36 115.2(6) . . ?
C37 N5 N4 109.9(6) . . ?
C37 N5 C36 134.8(7) . . ?
N7 N6 Ir1 115.0(5) . . ?
C49 N6 Ir1 138.6(5) . . ?
C49 N6 N7 106.2(6) . . ?
N6 N7 C46 116.4(6) . . ?
C47 N7 N6 109.7(6) . . ?
C47 N7 C46 133.6(6) . . ?
C4 C1 N2 117.1(8) . . ?
C16 C1 N2 119.7(7) . . ?
C16 C1 C4 123.2(8) . . ?
C1 C4 C17 122.5(8) . . ?
C5 C4 C1 117.2(11) . . ?
C5 C4 C17 120.4(10) . . ?
C4 C5 H5 119.3 . . ?
C14 C5 C4 121.4(11) . . ?
C14 C5 H5 119.3 . . ?
C5 C14 H14 119.1 . . ?
C5 C14 C15 121.9(10) . . ?
C15 C14 H14 119.1 . . ?
C14 C15 H15 120.9 . . ?
C16 C15 C14 118.2(11) . . ?
C16 C15 H15 120.9 . . ?
C1 C16 C15 118.1(10) . . ?
C1 C16 C18 122.1(8) . . ?
C15 C16 C18 119.8(9) . . ?
C4 C17 H17A 109.5 . . ?
C4 C17 H17B 109.5 . . ?
C4 C17 H17C 109.5 . . ?
H17A C17 H17B 109.5 . . ?
H17A C17 H17C 109.5 . . ?
H17B C17 H17C 109.5 . . ?
C16 C18 H18A 109.5 . . ?
C16 C18 H18B 109.5 . . ?
C16 C18 H18C 109.5 . . ?
H18A C18 H18B 109.5 . . ?
H18A C18 H18C 109.5 . . ?
H18B C18 H18C 109.5 . . ?
H31A C31 H31B 109.5 . . ?
H31A C31 H31C 109.5 . . ?
H31B C31 H31C 109.5 . . ?
C3 C31 H31A 109.5 . . ?
C3 C31 H31B 109.5 . . ?
C3 C31 H31C 109.5 . . ?
N2 C3 C31 119.3(6) . . ?
N3 C3 N2 116.3(6) . . ?
N3 C3 C31 124.4(6) . . ?
N1 C2 Ir1 133.7(6) . . ?
N1 C2 N2 113.8(6) . . ?
N2 C2 Ir1 112.3(5) . . ?
N1 C11 H11 121.9 . . ?
N1 C11 H11A 110.5 . . ?
C12 C11 N1 116.3(13) . . ?
C12 C11 H11 121.9 . . ?
C12A C11 N1 138.9(15) . . ?
C12A C11 H11A 110.5 . . ?
C11 C12 H12 122.5 . . ?
C11 C12 C13 115.0(17) . . ?
C13 C12 H12 122.5 . . ?
C12 C13 H13A 109.5 . . ?
C12 C13 H13B 109.5 . . ?
C12 C13 H13C 109.5 . . ?
H13A C13 H13B 109.5 . . ?
H13A C13 H13C 109.5 . . ?
H13B C13 H13C 109.5 . . ?
C11 C12A H12A 116.2 . . ?
C11 C12A C13A 128(2) . . ?
C13A C12A H12A 116.2 . . ?
C12A C13A H13D 109.5 . . ?
C12A C13A H13E 109.5 . . ?
C12A C13A H13F 109.5 . . ?
H13D C13A H13E 109.5 . . ?
H13D C13A H13F 109.5 . . ?
H13E C13A H13F 109.5 . . ?
C32 C6 Ir1 131.0(6) . . ?
C32 C6 C36 115.2(7) . . ?
C36 C6 Ir1 113.7(5) . . ?
C6 C32 H32 119.4 . . ?
C33 C32 C6 121.1(8) . . ?
C33 C32 H32 119.4 . . ?
C32 C33 H33 119.4 . . ?
C34 C33 C32 121.3(8) . . ?
C34 C33 H33 119.4 . . ?
C33 C34 H34 119.8 . . ?
C35 C34 C33 120.4(8) . . ?
C35 C34 H34 119.8 . . ?
C34 C35 H35 121.2 . . ?
C34 C35 C36 117.5(8) . . ?
C36 C35 H35 121.2 . . ?
C6 C36 N5 115.0(7) . . ?
C35 C36 N5 120.5(7) . . ?
C35 C36 C6 124.5(7) . . ?
N5 C37 H37 126.1 . . ?
N5 C37 C38 107.7(7) . . ?
C38 C37 H37 126.1 . . ?
C37 C38 H38 126.9 . . ?
C37 C38 C39 106.3(7) . . ?
C39 C38 H38 126.9 . . ?
N4 C39 C38 110.0(7) . . ?
N4 C39 H39 125.0 . . ?
C38 C39 H39 125.0 . . ?
C42 C41 Ir1 130.0(5) . . ?
C46 C41 Ir1 114.7(5) . . ?
C46 C41 C42 115.3(6) . . ?
C41 C42 H42 119.5 . . ?
C43 C42 C41 120.9(7) . . ?
C43 C42 H42 119.5 . . ?
C42 C43 H43 119.7 . . ?
C42 C43 C44 120.6(7) . . ?
C44 C43 H43 119.7 . . ?
C43 C44 H44 120.0 . . ?
C45 C44 C43 119.9(7) . . ?
C45 C44 H44 120.0 . . ?
C44 C45 H45 121.2 . . ?
C46 C45 C44 117.5(8) . . ?
C46 C45 H45 121.2 . . ?
C41 C46 N7 114.2(6) . . ?
C45 C46 N7 120.0(7) . . ?
C45 C46 C41 125.8(7) . . ?
N7 C47 H47 125.8 . . ?
N7 C47 C48 108.4(7) . . ?
C48 C47 H47 125.8 . . ?
C47 C48 H48 127.5 . . ?
C47 C48 C49 105.0(7) . . ?
C49 C48 H48 127.5 . . ?
N6 C49 C48 110.6(7) . . ?
N6 C49 H49 124.7 . . ?
C48 C49 H49 124.7 . . ?
Cl1S C1S Cl2S 111.5(5) . . ?
Cl1S C1S H1SA 109.3 . . ?
Cl1S C1S H1SB 109.3 . . ?
Cl2S C1S H1SA 109.3 . . ?
Cl2S C1S H1SB 109.3 . . ?
H1SA C1S H1SB 108.0 . . ?

loop_
_geom_bond_atom_site_label_1
_geom_bond_atom_site_label_2
_geom_bond_distance
_geom_bond_site_symmetry_2
_geom_bond_publ_flag
Ir1 N3 2.092(6) . ?
Ir1 N4 2.007(6) . ?
Ir1 N6 2.026(6) . ?
Ir1 C2 2.095(7) . ?
Ir1 C6 2.038(7) . ?
Ir1 C41 2.057(7) . ?
N1 H1 0.8800 . ?
N1 C2 1.308(8) . ?
N1 C11 1.439(11) . ?
N2 C1 1.446(9) . ?
N2 C3 1.400(8) . ?
N2 C2 1.385(9) . ?
N3 C3 1.273(9) . ?
N4 N5 1.372(8) . ?
N4 C39 1.345(9) . ?
N5 C36 1.413(9) . ?
N5 C37 1.353(10) . ?
N6 N7 1.370(8) . ?
N6 C49 1.339(9) . ?
N7 C46 1.431(9) . ?
N7 C47 1.345(9) . ?
C1 C4 1.413(12) . ?
C1 C16 1.387(12) . ?
C4 C5 1.377(14) . ?
C4 C17 1.477(15) . ?
C5 H5 0.9500 . ?
C5 C14 1.358(18) . ?
C14 H14 0.9500 . ?
C14 C15 1.417(18) . ?
C15 H15 0.9500 . ?
C15 C16 1.410(12) . ?
C16 C18 1.492(13) . ?
C17 H17A 0.9800 . ?
C17 H17B 0.9800 . ?
C17 H17C 0.9800 . ?
C18 H18A 0.9800 . ?
C18 H18B 0.9800 . ?
C18 H18C 0.9800 . ?
C31 H31A 0.9800 . ?
C31 H31B 0.9800 . ?
C31 H31C 0.9800 . ?
C31 C3 1.496(10) . ?
C11 H11 0.9500 . ?
C11 H11A 0.9500 . ?
C11 C12 1.264(19) . ?
C11 C12A 1.28(2) . ?
C12 H12 0.9500 . ?
C12 C13 1.49(2) . ?
C13 H13A 0.9800 . ?
C13 H13B 0.9800 . ?
C13 H13C 0.9800 . ?
C12A H12A 0.9500 . ?
C12A C13A 1.57(3) . ?
C13A H13D 0.9800 . ?
C13A H13E 0.9800 . ?
C13A H13F 0.9800 . ?
C6 C32 1.398(10) . ?
C6 C36 1.410(10) . ?
C32 H32 0.9500 . ?
C32 C33 1.388(11) . ?
C33 H33 0.9500 . ?
C33 C34 1.381(12) . ?
C34 H34 0.9500 . ?
C34 C35 1.374(11) . ?
C35 H35 0.9500 . ?
C35 C36 1.394(10) . ?
C37 H37 0.9500 . ?
C37 C38 1.369(11) . ?
C38 H38 0.9500 . ?
C38 C39 1.387(11) . ?
C39 H39 0.9500 . ?
C41 C42 1.406(10) . ?
C41 C46 1.383(10) . ?
C42 H42 0.9500 . ?
C42 C43 1.391(10) . ?
C43 H43 0.9500 . ?
C43 C44 1.395(11) . ?
C44 H44 0.9500 . ?
C44 C45 1.379(11) . ?
C45 H45 0.9500 . ?
C45 C46 1.375(10) . ?
C47 H47 0.9500 . ?
C47 C48 1.381(12) . ?
C48 H48 0.9500 . ?
C48 C49 1.388(11) . ?
C49 H49 0.9500 . ?
Cl1S C1S 1.748(9) . ?
Cl2S C1S 1.773(10) . ?
C1S H1SA 0.9900 . ?
C1S H1SB 0.9900 . ?

loop_
_geom_torsion_atom_site_label_1
_geom_torsion_atom_site_label_2
_geom_torsion_atom_site_label_3
_geom_torsion_atom_site_label_4
_geom_torsion
_geom_torsion_site_symmetry_1
_geom_torsion_site_symmetry_2
_geom_torsion_site_symmetry_3
_geom_torsion_site_symmetry_4
_geom_torsion_publ_flag
Ir1 N3 C3 N2 2.7(8) . . . . ?
Ir1 N3 C3 C31 -177.2(5) . . . . ?
Ir1 N4 N5 C36 2.1(7) . . . . ?
Ir1 N4 N5 C37 -174.8(4) . . . . ?
Ir1 N4 C39 C38 172.5(5) . . . . ?
Ir1 N6 N7 C46 -1.6(7) . . . . ?
Ir1 N6 N7 C47 -176.9(5) . . . . ?
Ir1 N6 C49 C48 175.6(6) . . . . ?
Ir1 C6 C32 C33 -175.0(5) . . . . ?
Ir1 C6 C36 N5 -2.2(7) . . . . ?
Ir1 C6 C36 C35 177.1(5) . . . . ?
Ir1 C41 C42 C43 176.1(6) . . . . ?
Ir1 C41 C46 N7 4.6(8) . . . . ?
Ir1 C41 C46 C45 -176.0(6) . . . . ?
N1 C11 C12 C13 175.9(9) . . . . ?
N1 C11 C12A C13A -177.9(15) . . . . ?
N2 C1 C4 C5 178.7(8) . . . . ?
N2 C1 C4 C17 -0.7(12) . . . . ?
N2 C1 C16 C15 -178.5(7) . . . . ?
N2 C1 C16 C18 3.0(12) . . . . ?
N4 N5 C36 C6 0.1(8) . . . . ?
N4 N5 C36 C35 -179.2(6) . . . . ?
N4 N5 C37 C38 1.1(8) . . . . ?
N5 N4 C39 C38 1.7(8) . . . . ?
N5 C37 C38 C39 -0.1(8) . . . . ?
N6 N7 C46 C41 -2.0(9) . . . . ?
N6 N7 C46 C45 178.5(6) . . . . ?
N6 N7 C47 C48 0.2(9) . . . . ?
N7 N6 C49 C48 0.1(9) . . . . ?
N7 C47 C48 C49 -0.1(10) . . . . ?
C1 N2 C3 N3 176.2(7) . . . . ?
C1 N2 C3 C31 -3.8(10) . . . . ?
C1 N2 C2 Ir1 -176.4(6) . . . . ?
C1 N2 C2 N1 -1.2(10) . . . . ?
C1 C4 C5 C14 0.3(15) . . . . ?
C4 C1 C16 C15 2.1(13) . . . . ?
C4 C1 C16 C18 -176.3(8) . . . . ?
C4 C5 C14 C15 1.0(17) . . . . ?
C5 C14 C15 C16 -0.9(16) . . . . ?
C14 C15 C16 C1 -0.7(13) . . . . ?
C14 C15 C16 C18 177.8(9) . . . . ?
C16 C1 C4 C5 -1.9(13) . . . . ?
C16 C1 C4 C17 178.7(9) . . . . ?
C17 C4 C5 C14 179.8(10) . . . . ?
C3 N2 C1 C4 -86.9(9) . . . . ?
C3 N2 C1 C16 93.7(8) . . . . ?
C3 N2 C2 Ir1 5.6(8) . . . . ?
C3 N2 C2 N1 -179.2(6) . . . . ?
C2 N1 C11 C12 -87.1(12) . . . . ?
C2 N1 C11 C12A 102(2) . . . . ?
C2 N2 C1 C4 95.1(9) . . . . ?
C2 N2 C1 C16 -84.3(10) . . . . ?
C2 N2 C3 N3 -5.6(9) . . . . ?
C2 N2 C3 C31 174.3(6) . . . . ?
C11 N1 C2 Ir1 -11.0(13) . . . . ?
C11 N1 C2 N2 175.1(9) . . . . ?
C6 C32 C33 C34 -1.0(11) . . . . ?
C32 C6 C36 N5 -178.2(6) . . . . ?
C32 C6 C36 C35 1.0(10) . . . . ?
C32 C33 C34 C35 0.5(11) . . . . ?
C33 C34 C35 C36 0.7(11) . . . . ?
C34 C35 C36 N5 177.7(6) . . . . ?
C34 C35 C36 C6 -1.5(11) . . . . ?
C36 N5 C37 C38 -175.0(7) . . . . ?
C36 C6 C32 C33 0.3(10) . . . . ?
C37 N5 C36 C6 176.0(7) . . . . ?
C37 N5 C36 C35 -3.3(12) . . . . ?
C37 C38 C39 N4 -1.0(9) . . . . ?
C39 N4 N5 C36 175.2(6) . . . . ?
C39 N4 N5 C37 -1.7(7) . . . . ?
C41 C42 C43 C44 -0.7(12) . . . . ?
C42 C41 C46 N7 -178.8(6) . . . . ?
C42 C41 C46 C45 0.6(11) . . . . ?
C42 C43 C44 C45 0.5(12) . . . . ?
C43 C44 C45 C46 0.1(12) . . . . ?
C44 C45 C46 N7 178.6(7) . . . . ?
C44 C45 C46 C41 -0.7(12) . . . . ?
C46 N7 C47 C48 -174.0(7) . . . . ?
C46 C41 C42 C43 0.1(10) . . . . ?
C47 N7 C46 C41 171.8(8) . . . . ?
C47 N7 C46 C45 -7.7(12) . . . . ?
C47 C48 C49 N6 0.0(10) . . . . ?
C49 N6 N7 C46 175.1(6) . . . . ?
C49 N6 N7 C47 -0.1(8) . . . . ?
